data_2227918
loop_
_publ_author_name
'Datta, Amitabha'
'Das, Kuheli'
'Jhou, Yan-Ming'
'Huang, Jui-Hsien'
'Lee, Hon Man'

_publ_section_title
;
 Di-\m-azido-bis({<i>N</i>'-[1-(2-pyridyl-\k<i>N</i>)ethylidene]acetohydrazidato-\k^2^<i>N</i>',<i>O</i>}dicopper(II))
;
_journal_coeditor_code PV2324
_journal_issue 10
_journal_name_full 'Acta Crystallographica Section E'
_journal_page_first m1271
_journal_paper_doi 10.1107/S1600536810034860
_journal_volume 66
_journal_year 2010
_chemical_formula_iupac '[Cu2 (C9 H10 N3 O)2 (N3)2]'
_chemical_formula_moiety 'C18 H20 Cu2 N12 O2'
_chemical_formula_sum 'C18 H20 Cu2 N12 O2'
_chemical_formula_weight 563.54
_chemical_name_systematic
;
Di-\m-azido-bis({<i>N</i>'-[1-(2-pyridyl-
\k<i>N</i>)ethylidene]acetohydrazidato-\k^2^<i>N</i>',<i>O</i>}dicopper(II))
;
_space_group_IT_number 2
_symmetry_cell_setting triclinic
_symmetry_space_group_name_Hall '-P 1'
_symmetry_space_group_name_H-M 'P -1'
_atom_sites_solution_hydrogens difmap
_atom_sites_solution_primary direct
_atom_sites_solution_secondary difmap
_audit_creation_method SHELXL-97
_cell_angle_alpha 66.534(15)
_cell_angle_beta 69.461(13)
_cell_angle_gamma 81.468(16)
_cell_formula_units_Z 1
_cell_length_a 7.589(3)
_cell_length_b 8.955(3)
_cell_length_c 9.693(4)
_cell_measurement_reflns_used 3185
_cell_measurement_temperature 150(2)
_cell_measurement_theta_max 28.5
_cell_measurement_theta_min 2.9
_cell_volume 565.8(4)
_computing_cell_refinement 'SAINT (Bruker, 2007)'
_computing_data_collection 'APEX2 (Bruker, 2007)'
_computing_data_reduction 'SAINT (Bruker, 2007)'
_computing_molecular_graphics 'SHELXTL (Sheldrick, 2008)'
_computing_publication_material 'DIAMOND (Brandenburg, 2006)'
_computing_structure_refinement 'SHELXL97 (Sheldrick, 2008)'
_computing_structure_solution 'SHELXS97 (Sheldrick, 2008)'
_diffrn_ambient_temperature 150(2)
_diffrn_measured_fraction_theta_full 0.956
_diffrn_measured_fraction_theta_max 0.956
_diffrn_measurement_device_type 'Bruker SMART APEXII'
_diffrn_measurement_method '\w scans'
_diffrn_radiation_monochromator graphite
_diffrn_radiation_type MoK\a
_diffrn_radiation_wavelength 0.71073
_diffrn_reflns_av_R_equivalents 0.0397
_diffrn_reflns_av_sigmaI/netI 0.2939
_diffrn_reflns_limit_h_max 9
_diffrn_reflns_limit_h_min -9
_diffrn_reflns_limit_k_max 10
_diffrn_reflns_limit_k_min -11
_diffrn_reflns_limit_l_max 12
_diffrn_reflns_limit_l_min -12
_diffrn_reflns_number 3858
_diffrn_reflns_theta_full 26.99
_diffrn_reflns_theta_max 26.99
_diffrn_reflns_theta_min 3.10
_diffrn_standards_decay_% 0
_diffrn_standards_interval_count 0
_diffrn_standards_interval_time 0
_diffrn_standards_number 0
_exptl_absorpt_coefficient_mu 1.923
_exptl_absorpt_correction_T_max 0.6997
_exptl_absorpt_correction_T_min 0.6450
_exptl_absorpt_correction_type multi-scan
_exptl_absorpt_process_details '(SADABS; Sheldrick, 2003)'
_exptl_crystal_colour brown
_exptl_crystal_density_diffrn 1.654
_exptl_crystal_density_method 'not measured'
_exptl_crystal_description prism
_exptl_crystal_F_000 286
_exptl_crystal_size_max 0.25
_exptl_crystal_size_mid 0.20
_exptl_crystal_size_min 0.20
_refine_diff_density_max 2.082
_refine_diff_density_min -2.810
_refine_ls_extinction_method none
_refine_ls_goodness_of_fit_ref 1.078
_refine_ls_hydrogen_treatment constr
_refine_ls_matrix_type full
_refine_ls_number_parameters 156
_refine_ls_number_reflns 2358
_refine_ls_number_restraints 0
_refine_ls_restrained_S_all 1.078
_refine_ls_R_factor_all 0.2586
_refine_ls_R_factor_gt 0.0265
_refine_ls_shift/su_max 0.001
_refine_ls_shift/su_mean 0.000
_refine_ls_structure_factor_coef Fsqd
_refine_ls_weighting_details 'calc w=1/[\s^2^(Fo^2^)+(0.0597P)^2^] where P=(Fo^2^+2Fc^2^)/3'
_refine_ls_weighting_scheme calc
_refine_ls_wR_factor_gt 0.0728
_refine_ls_wR_factor_ref 0.0934
_reflns_number_gt 1591
_reflns_number_total 2358
_reflns_threshold_expression I>2\s
_cod_data_source_file pv2324.cif
_cod_data_source_block I
_cod_database_code 2227918
_cod_database_fobs_code 2227918

loop_
_symmetry_equiv_pos_as_xyz
'x, y, z'
'-x, -y, -z'

loop_
_atom_site_type_symbol
_atom_site_label
_atom_site_fract_x
_atom_site_fract_y
_atom_site_fract_z
_atom_site_U_iso_or_equiv
_atom_site_adp_type
_atom_site_calc_flag
_atom_site_refinement_flags
_atom_site_occupancy
_atom_site_disorder_assembly
_atom_site_disorder_group
Cu Cu1 0.34274(3) 0.93665(3) 0.95880(3) 0.02989(14) Uani d . 1 . .
N N5 0.2011(2) 0.7390(2) 1.0402(2) 0.0307(5) Uani d . 1 . .
O O1 0.4938(2) 0.8357(2) 0.8052(2) 0.0380(5) Uani d . 1 . .
N N1 0.4648(3) 1.1498(2) 0.8642(2) 0.0329(5) Uani d . 1 . .
N N6 0.2719(3) 0.6294(3) 0.9663(2) 0.0367(6) Uani d . 1 . .
C C8 0.4270(3) 0.6937(3) 0.8443(3) 0.0314(6) Uani d . 1 . .
N N2 0.5605(3) 1.2073(2) 0.7250(2) 0.0358(6) Uani d . 1 . .
N N4 0.1206(2) 0.9791(2) 1.1350(2) 0.0315(5) Uani d . 1 . .
C C1 -0.0012(3) 0.8504(3) 1.2187(3) 0.0341(6) Uani d . 1 . .
C C2 -0.1553(3) 0.8504(4) 1.3488(3) 0.0438(8) Uani d . 1 . .
H H2 -0.2404 0.7619 1.4036 0.053 Uiso calc R 1 . .
C C9 0.5264(3) 0.5944(3) 0.7465(3) 0.0436(7) Uani d . 1 . .
H H9A 0.4938 0.6357 0.6483 0.065 Uiso calc R 1 . .
H H9B 0.4881 0.4806 0.8067 0.065 Uiso calc R 1 . .
H H9C 0.6627 0.6019 0.7202 0.065 Uiso calc R 1 . .
C C5 0.0911(3) 1.1048(3) 1.1831(3) 0.0390(7) Uani d . 1 . .
H H5 0.1758 1.1935 1.1254 0.047 Uiso calc R 1 . .
C C6 0.0467(3) 0.7153(3) 1.1593(3) 0.0351(7) Uani d . 1 . .
C C3 -0.1850(3) 0.9815(4) 1.3992(3) 0.0470(9) Uani d . 1 . .
H H3 -0.2888 0.9825 1.4891 0.056 Uiso calc R 1 . .
C C4 -0.0596(4) 1.1095(4) 1.3148(3) 0.0449(7) Uani d . 1 . .
H H4 -0.0761 1.1997 1.3465 0.054 Uiso calc R 1 . .
N N3 0.6520(4) 1.2683(4) 0.5959(3) 0.0644(10) Uani d . 1 . .
C C7 -0.0748(4) 0.5681(4) 1.2321(4) 0.0564(10) Uani d . 1 . .
H H7A -0.0411 0.5099 1.1594 0.085 Uiso calc R 1 . .
H H7B -0.2073 0.6022 1.2516 0.085 Uiso calc R 1 . .
H H7C -0.0556 0.4962 1.3328 0.085 Uiso calc R 1 . .

loop_
_atom_site_aniso_label
_atom_site_aniso_U_11
_atom_site_aniso_U_22
_atom_site_aniso_U_33
_atom_site_aniso_U_12
_atom_site_aniso_U_13
_atom_site_aniso_U_23
Cu1 0.03078(16) 0.0297(2) 0.02843(18) -0.00779(10) -0.00486(12) -0.01154(14)
N5 0.0319(7) 0.0317(10) 0.0289(9) -0.0042(7) -0.0062(7) -0.0133(8)
O1 0.0400(8) 0.0382(10) 0.0350(9) -0.0100(6) -0.0044(7) -0.0163(8)
N1 0.0386(8) 0.0306(10) 0.0287(9) -0.0063(7) -0.0068(8) -0.0117(9)
N6 0.0383(9) 0.0368(11) 0.0351(10) -0.0048(8) -0.0079(9) -0.0154(9)
C8 0.0389(9) 0.0296(11) 0.0318(10) -0.0017(8) -0.0140(9) -0.0148(9)
N2 0.0404(9) 0.0327(10) 0.0316(10) -0.0034(7) -0.0105(8) -0.0091(9)
N4 0.0303(7) 0.0331(10) 0.0310(9) -0.0027(6) -0.0079(7) -0.0126(8)
C1 0.0286(8) 0.0403(12) 0.0295(11) -0.0040(7) -0.0073(8) -0.0098(10)
C2 0.0346(10) 0.0535(16) 0.0353(12) -0.0070(9) -0.0012(9) -0.0150(13)
C9 0.0495(12) 0.0421(15) 0.0402(13) -0.0022(10) -0.0097(11) -0.0200(12)
C5 0.0395(10) 0.0399(14) 0.0386(12) -0.0032(9) -0.0109(10) -0.0162(12)
C6 0.0323(9) 0.0352(12) 0.0343(11) -0.0074(8) -0.0070(9) -0.0102(10)
C3 0.0388(10) 0.0623(19) 0.0358(13) 0.0030(10) -0.0028(10) -0.0234(14)
C4 0.0484(12) 0.0489(16) 0.0437(14) 0.0071(10) -0.0130(11) -0.0277(12)
N3 0.0746(16) 0.0654(19) 0.0323(12) -0.0125(13) -0.0042(12) -0.0045(14)
C7 0.0493(13) 0.0495(18) 0.0599(19) -0.0198(12) 0.0053(13) -0.0229(16)

loop_
_atom_type_symbol
_atom_type_description
_atom_type_scat_dispersion_real
_atom_type_scat_dispersion_imag
_atom_type_scat_source
C C 0.0033 0.0016 'International Tables Vol C Tables 4.2.6.8 and 6.1.1.4'
H H 0.0000 0.0000 'International Tables Vol C Tables 4.2.6.8 and 6.1.1.4'
N N 0.0061 0.0033 'International Tables Vol C Tables 4.2.6.8 and 6.1.1.4'
O O 0.0106 0.0060 'International Tables Vol C Tables 4.2.6.8 and 6.1.1.4'
Cu Cu 0.3201 1.2651 'International Tables Vol C Tables 4.2.6.8 and 6.1.1.4'

loop_
_geom_angle_atom_site_label_1
_geom_angle_atom_site_label_2
_geom_angle_atom_site_label_3
_geom_angle_site_symmetry_1
_geom_angle_site_symmetry_3
_geom_angle
_geom_angle_publ_flag
N5 Cu1 N1 . . 173.44(6) ?
N5 Cu1 O1 . . 79.78(9) ?
N1 Cu1 O1 . . 101.14(9) ?
N5 Cu1 N4 . . 80.27(9) ?
N1 Cu1 N4 . . 98.12(10) ?
O1 Cu1 N4 . . 159.42(8) ?
N5 Cu1 N1 . 2_677 99.67(7) ?
N1 Cu1 N1 . 2_677 86.64(6) ?
O1 Cu1 N1 . 2_677 98.75(8) ?
N4 Cu1 N1 . 2_677 89.51(8) ?
C6 N5 N6 . . 123.0(2) ?
C6 N5 Cu1 . . 119.7(2) ?
N6 N5 Cu1 . . 117.28(14) ?
C8 O1 Cu1 . . 110.27(16) ?
N2 N1 Cu1 . . 122.4(2) ?
N2 N1 Cu1 . 2_677 111.79(13) ?
Cu1 N1 Cu1 . 2_677 93.36(6) ?
C8 N6 N5 . . 107.9(2) ?
O1 C8 N6 . . 124.6(3) ?
O1 C8 C9 . . 118.6(2) ?
N6 C8 C9 . . 116.8(2) ?
N3 N2 N1 . . 176.3(3) ?
C5 N4 C1 . . 119.0(2) ?
C5 N4 Cu1 . . 128.98(15) ?
C1 N4 Cu1 . . 111.8(2) ?
N4 C1 C2 . . 121.1(3) ?
N4 C1 C6 . . 114.9(2) ?
C2 C1 C6 . . 124.0(2) ?
C1 C2 C3 . . 119.8(2) ?
C1 C2 H2 . . 120.1 ?
C3 C2 H2 . . 120.1 ?
C8 C9 H9A . . 109.5 ?
C8 C9 H9B . . 109.5 ?
H9A C9 H9B . . 109.5 ?
C8 C9 H9C . . 109.5 ?
H9A C9 H9C . . 109.5 ?
H9B C9 H9C . . 109.5 ?
N4 C5 C4 . . 122.3(2) ?
N4 C5 H5 . . 118.9 ?
C4 C5 H5 . . 118.9 ?
N5 C6 C1 . . 113.21(19) ?
N5 C6 C7 . . 124.6(3) ?
C1 C6 C7 . . 122.2(3) ?
C4 C3 C2 . . 118.5(3) ?
C4 C3 H3 . . 120.7 ?
C2 C3 H3 . . 120.7 ?
C3 C4 C5 . . 119.4(3) ?
C3 C4 H4 . . 120.3 ?
C5 C4 H4 . . 120.3 ?
C6 C7 H7A . . 109.5 ?
C6 C7 H7B . . 109.5 ?
H7A C7 H7B . . 109.5 ?
C6 C7 H7C . . 109.5 ?
H7A C7 H7C . . 109.5 ?
H7B C7 H7C . . 109.5 ?

loop_
_geom_bond_atom_site_label_1
_geom_bond_atom_site_label_2
_geom_bond_site_symmetry_2
_geom_bond_distance
_geom_bond_publ_flag
Cu1 N5 . 1.941(2) ?
Cu1 N1 . 1.969(2) ?
Cu1 O1 . 1.979(2) ?
Cu1 N4 . 2.051(2) ?
Cu1 N1 2_677 2.4574(18) ?
N5 C6 . 1.297(3) ?
N5 N6 . 1.377(4) ?
O1 C8 . 1.300(3) ?
N1 N2 . 1.218(3) ?
N1 Cu1 2_677 2.4574(18) ?
N6 C8 . 1.341(3) ?
C8 C9 . 1.493(5) ?
N2 N3 . 1.142(3) ?
N4 C5 . 1.343(4) ?
N4 C1 . 1.374(3) ?
C1 C2 . 1.387(4) ?
C1 C6 . 1.484(4) ?
C2 C3 . 1.403(5) ?
C2 H2 . 0.9500 ?
C9 H9A . 0.9800 ?
C9 H9B . 0.9800 ?
C9 H9C . 0.9800 ?
C5 C4 . 1.394(4) ?
C5 H5 . 0.9500 ?
C6 C7 . 1.500(3) ?
C3 C4 . 1.386(4) ?
C3 H3 . 0.9500 ?
C4 H4 . 0.9500 ?
C7 H7A . 0.9800 ?
C7 H7B . 0.9800 ?
C7 H7C . 0.9800 ?

loop_
_geom_hbond_atom_site_label_D
_geom_hbond_atom_site_label_H
_geom_hbond_atom_site_label_A
_geom_hbond_site_symmetry_A
_geom_hbond_distance_DH
_geom_hbond_distance_HA
_geom_hbond_distance_DA
_geom_hbond_angle_DHA
C9 H9A N3 2_676 0.98 2.74 3.710(4) 171
